data_1505038
loop_
_publ_author_name
'Schmid, Wolfgang F.'
'John, Roland O.'
'M\"uhlgassner, Gerhard'
'Heffeter, Petra'
'Jakupec, Michael A.'
'Galanski, Markus'
'Berger, Walter'
'Arion, Vladimir B.'
'Keppler, Bernhard K.'

_publ_section_title
;
 Metal-based paullones as putative CDK inhibitors for antitumor
 chemotherapy.
;
_journal_issue 25
_journal_name_full 'Journal of medicinal chemistry'
_journal_page_first 6343
_journal_page_last 6355
_journal_paper_doi 10.1021/jm701042w
_journal_volume 50
_journal_year 2007
_chemical_formula_sum 'C35 H36 Cl2 N4 O2 Ru'
_chemical_formula_weight 716.65
_chemical_name_systematic
; 
(hapto^6^-p-Cymene)[9-pyridin-kappaN-2-yl-(E)-methylidene)amino-kappaN-7,12-
dihydroindolo[3,2-d][1]benzazepin-6(5H)-one]chlororuthenium(II) chloride
acetone solvate
;
_space_group_IT_number 7
_symmetry_cell_setting monoclinic
_symmetry_space_group_name_Hall 'P -2yc'
_symmetry_space_group_name_H-M 'P 1 c 1'
_atom_sites_solution_hydrogens geom
_atom_sites_solution_primary direct
_atom_sites_solution_secondary difmap
_audit_creation_method SHELXL-97
_cell_angle_alpha 90.00
_cell_angle_beta 104.05(3)
_cell_angle_gamma 90.00
_cell_formula_units_Z 2
_cell_length_a 9.872(2)
_cell_length_b 9.6208(19)
_cell_length_c 17.434(4)
_cell_measurement_temperature 100(2)
_cell_volume 1606.3(6)
_computing_structure_refinement 'SHELXL-97 (Sheldrick, 1997)'
_computing_structure_solution 'SHELXS-97 (Sheldrick, 1990)'
_diffrn_ambient_temperature 100(2)
_diffrn_measured_fraction_theta_full 0.999
_diffrn_measured_fraction_theta_max 0.999
_diffrn_radiation_monochromator graphite
_diffrn_radiation_source 'fine-focus sealed tube'
_diffrn_radiation_type MoK\a
_diffrn_radiation_wavelength 0.71073
_diffrn_reflns_av_R_equivalents 0.0613
_diffrn_reflns_av_sigmaI/netI 0.0478
_diffrn_reflns_limit_h_max 12
_diffrn_reflns_limit_h_min -12
_diffrn_reflns_limit_k_max 11
_diffrn_reflns_limit_k_min -11
_diffrn_reflns_limit_l_max 21
_diffrn_reflns_limit_l_min -21
_diffrn_reflns_number 34444
_diffrn_reflns_theta_full 25.99
_diffrn_reflns_theta_max 25.99
_diffrn_reflns_theta_min 2.41
_exptl_absorpt_coefficient_mu 0.693
_exptl_absorpt_correction_T_max 0.8972
_exptl_absorpt_correction_T_min 0.8972
_exptl_absorpt_correction_type multi-scan
_exptl_absorpt_process_details SADABS
_exptl_crystal_colour red-orange
_exptl_crystal_density_diffrn 1.482
_exptl_crystal_density_method 'not measured'
_exptl_crystal_description block
_exptl_crystal_F_000 736
_exptl_crystal_size_max 0.16
_exptl_crystal_size_mid 0.16
_exptl_crystal_size_min 0.16
_refine_diff_density_max 0.980
_refine_diff_density_min -2.188
_refine_diff_density_rms 0.130
_refine_ls_abs_structure_details 'Flack H D (1983), Acta Cryst. A39, 876-881'
_refine_ls_abs_structure_Flack 0.02(5)
_refine_ls_extinction_method none
_refine_ls_goodness_of_fit_ref 1.164
_refine_ls_hydrogen_treatment constr
_refine_ls_matrix_type full
_refine_ls_number_parameters 418
_refine_ls_number_reflns 6278
_refine_ls_number_restraints 67
_refine_ls_restrained_S_all 1.162
_refine_ls_R_factor_all 0.0598
_refine_ls_R_factor_gt 0.0537
_refine_ls_shift/su_max 0.001
_refine_ls_shift/su_mean 0.000
_refine_ls_structure_factor_coef Fsqd
_refine_ls_weighting_details 'calc w=1/[\s^2^(Fo^2^)+(0.0436P)^2^+9.8028P] where P=(Fo^2^+2Fc^2^)/3'
_refine_ls_weighting_scheme calc
_refine_ls_wR_factor_gt 0.1325
_refine_ls_wR_factor_ref 0.1347
_reflns_number_gt 5864
_reflns_number_total 6278
_reflns_threshold_expression >2sigma(I)
_cod_data_source_file jm701042w-file002.cif
_cod_data_source_block wosc399(4a)
_cod_original_cell_volume 1606.2(6)
_cod_original_sg_symbol_H-M Pc
_cod_database_code 1505038

loop_
_symmetry_equiv_pos_as_xyz
'x, y, z'
'x, -y, z+1/2'

loop_
_atom_site_label
_atom_site_type_symbol
_atom_site_fract_x
_atom_site_fract_y
_atom_site_fract_z
_atom_site_U_iso_or_equiv
_atom_site_adp_type
_atom_site_occupancy
_atom_site_symmetry_multiplicity
_atom_site_calc_flag
_atom_site_refinement_flags
_atom_site_disorder_assembly
_atom_site_disorder_group
Ru1 Ru 0.74360(4) 0.36378(5) 0.35579(3) 0.01225(13) Uani 1 1 d . . .
Cl1 Cl 0.70071(19) 0.39740(19) 0.21679(10) 0.0230(4) Uani 1 1 d . . .
Cl2 Cl 0.42139(16) -0.05441(18) 0.34702(10) 0.0166(3) Uani 1 1 d . . .
O1 O 1.0726(5) 0.9089(5) 0.7153(3) 0.0192(11) Uani 1 1 d . . .
O2 O 1.5574(10) 0.6549(9) 0.5108(4) 0.067(3) Uani 1 1 d . . .
N1 N 1.1627(6) 0.9549(6) 0.4221(3) 0.0160(13) Uani 1 1 d U . .
H100 H 1.2262 0.9777 0.3966 0.019 Uiso 1 1 calc R . .
N2 N 1.2248(6) 1.0378(7) 0.6683(3) 0.0172(13) Uani 1 1 d . . .
H200 H 1.2854 1.0177 0.7129 0.021 Uiso 1 1 calc R . .
N3 N 0.7210(6) 0.5799(6) 0.3645(3) 0.0107(12) Uani 1 1 d . . .
N4 N 0.5293(6) 0.3963(6) 0.3352(4) 0.0169(13) Uani 1 1 d . . .
C1 C 0.8399(8) 0.6772(7) 0.3777(4) 0.0143(14) Uani 1 1 d . . .
C2 C 0.9273(7) 0.6755(8) 0.3251(4) 0.0168(15) Uani 1 1 d . . .
H2 H 0.9111 0.6100 0.2831 0.020 Uiso 1 1 calc R . .
C3 C 1.0358(7) 0.7678(7) 0.3340(4) 0.0140(14) Uani 1 1 d U . .
H3 H 1.0925 0.7707 0.2971 0.017 Uiso 1 1 calc R . .
C4 C 1.0605(7) 0.8572(7) 0.3987(4) 0.0154(14) Uani 1 1 d U . .
C5 C 1.1493(7) 1.0116(7) 0.4923(4) 0.0171(15) Uani 1 1 d U . .
C6 C 1.2487(8) 1.1139(8) 0.5356(4) 0.0219(16) Uani 1 1 d U . .
C7 C 1.3150(8) 1.2043(8) 0.4936(4) 0.0228(16) Uani 1 1 d . . .
H7 H 1.2927 1.1992 0.4375 0.027 Uiso 1 1 calc R . .
C8 C 1.4126(8) 1.3014(9) 0.5316(5) 0.0272(18) Uani 1 1 d . . .
H8 H 1.4574 1.3613 0.5022 0.033 Uiso 1 1 calc R . .
C9 C 1.4436(9) 1.3091(9) 0.6146(5) 0.0306(19) Uani 1 1 d . . .
H9 H 1.5105 1.3741 0.6420 0.037 Uiso 1 1 calc R . .
C10 C 1.3764(8) 1.2222(8) 0.6557(5) 0.0249(18) Uani 1 1 d . . .
H10 H 1.3985 1.2284 0.7118 0.030 Uiso 1 1 calc R . .
C11 C 1.2777(8) 1.1255(8) 0.6187(4) 0.0240(17) Uani 1 1 d . . .
C12 C 1.0957(7) 0.9764(7) 0.6608(4) 0.0112(14) Uani 1 1 d U . .
C13 C 0.6033(8) 0.6297(8) 0.3591(4) 0.0185(16) Uani 1 1 d . . .
H13 H 0.5889 0.7263 0.3650 0.022 Uiso 1 1 calc R . .
C14 C 0.4879(8) 0.5296(8) 0.3428(4) 0.0184(15) Uani 1 1 d . . .
C15 C 0.3527(8) 0.5674(8) 0.3301(4) 0.0214(17) Uani 1 1 d . . .
H15 H 0.3277 0.6609 0.3374 0.026 Uiso 1 1 calc R . .
C16 C 0.2498(8) 0.4650(7) 0.3060(4) 0.0177(15) Uani 1 1 d U . .
H16 H 0.1537 0.4882 0.2973 0.021 Uiso 1 1 calc R . .
C17 C 0.2893(8) 0.3307(8) 0.2951(4) 0.0202(16) Uani 1 1 d . . .
H17 H 0.2210 0.2606 0.2775 0.024 Uiso 1 1 calc R . .
C18 C 0.4322(7) 0.2987(7) 0.3103(4) 0.0129(13) Uani 1 1 d U . .
H18 H 0.4603 0.2063 0.3027 0.016 Uiso 1 1 calc R . .
C19 C 0.9855(7) 0.9990(8) 0.5843(4) 0.0148(14) Uani 1 1 d . . .
H19A H 0.9009 0.9451 0.5861 0.018 Uiso 1 1 calc R . .
H19B H 0.9596 1.0986 0.5796 0.018 Uiso 1 1 calc R . .
C20 C 1.0348(7) 0.9560(7) 0.5132(4) 0.0125(13) Uani 1 1 d . . .
C21 C 0.9753(7) 0.8567(7) 0.4533(4) 0.0157(14) Uani 1 1 d . . .
C22 C 0.8618(7) 0.7680(7) 0.4405(4) 0.0120(13) Uani 1 1 d . . .
H22 H 0.8000 0.7697 0.4746 0.014 Uiso 1 1 calc R . .
C23 C 0.8080(9) 0.1419(8) 0.3495(5) 0.0248(17) Uani 1 1 d . . .
C24 C 0.9251(7) 0.2313(8) 0.3507(4) 0.0187(15) Uani 1 1 d . . .
H24 H 0.9741 0.2245 0.3102 0.022 Uiso 1 1 calc R . .
C25 C 0.9677(7) 0.3306(8) 0.4132(4) 0.0190(16) Uani 1 1 d . . .
H25 H 1.0469 0.3876 0.4147 0.023 Uiso 1 1 calc R . .
C26 C 0.8935(7) 0.3448(8) 0.4727(4) 0.0184(15) Uani 1 1 d . A .
C27 C 0.7762(7) 0.2601(8) 0.4697(4) 0.0181(15) Uani 1 1 d . . .
H27 H 0.7234 0.2706 0.5082 0.022 Uiso 1 1 calc R . .
C28 C 0.7369(8) 0.1593(7) 0.4094(4) 0.0184(15) Uani 1 1 d . . .
H28 H 0.6593 0.1010 0.4094 0.022 Uiso 1 1 calc R . .
C29 C 0.7596(8) 0.0431(8) 0.2823(5) 0.0240(17) Uani 1 1 d . . .
H29A H 0.8113 -0.0444 0.2940 0.036 Uiso 1 1 calc R . .
H29B H 0.7761 0.0837 0.2339 0.036 Uiso 1 1 calc R . .
H29C H 0.6596 0.0251 0.2752 0.036 Uiso 1 1 calc R . .
C30 C 0.9378(7) 0.4522(8) 0.5384(4) 0.0237(17) Uani 1 1 d D . .
H30A H 0.8656 0.5213 0.5289 0.028 Uiso 0.50 1 d PR A .
H30B H 0.8656 0.5213 0.5289 0.028 Uiso 0.50 1 d PR . .
C31 C 0.9417(18) 0.3902(16) 0.6211(6) 0.027(4) Uani 0.50 1 d PD A 1
H31A H 0.8545 0.3402 0.6192 0.041 Uiso 0.50 1 calc PR A 1
H31B H 0.9526 0.4654 0.6601 0.041 Uiso 0.50 1 calc PR A 1
H31C H 1.0206 0.3258 0.6364 0.041 Uiso 0.50 1 calc PR A 1
C32 C 1.0697(12) 0.5291(14) 0.5401(8) 0.016(3) Uani 0.50 1 d PDU A 1
H32A H 1.0887 0.5946 0.5844 0.025 Uiso 0.50 1 calc PR A 1
H32B H 1.0599 0.5803 0.4904 0.025 Uiso 0.50 1 calc PR A 1
H32C H 1.1472 0.4630 0.5464 0.025 Uiso 0.50 1 calc PR A 1
C31X C 1.0762(13) 0.4067(16) 0.5933(8) 0.027(4) Uani 0.50 1 d PD A 2
H31D H 1.1412 0.3788 0.5617 0.040 Uiso 0.50 1 calc PR A 2
H31E H 1.0597 0.3280 0.6256 0.040 Uiso 0.50 1 calc PR A 2
H31F H 1.1162 0.4843 0.6279 0.040 Uiso 0.50 1 calc PR A 2
C32X C 0.8300(15) 0.4952(19) 0.5801(10) 0.035(4) Uani 0.50 1 d PDU A 2
H32D H 0.7447 0.5225 0.5412 0.052 Uiso 0.50 1 calc PR A 2
H32E H 0.8648 0.5741 0.6149 0.052 Uiso 0.50 1 calc PR A 2
H32F H 0.8094 0.4173 0.6117 0.052 Uiso 0.50 1 calc PR A 2
C33 C 1.3628(11) 0.6998(12) 0.5664(7) 0.053(3) Uani 1 1 d . . .
H33A H 1.3363 0.6037 0.5510 0.080 Uiso 1 1 calc R . .
H33B H 1.2889 0.7629 0.5389 0.080 Uiso 1 1 calc R . .
H33C H 1.3758 0.7100 0.6237 0.080 Uiso 1 1 calc R . .
C34 C 1.4969(10) 0.7346(10) 0.5443(5) 0.034(2) Uani 1 1 d . . .
C35 C 1.5553(10) 0.8810(12) 0.5660(6) 0.047(3) Uani 1 1 d . . .
H35A H 1.6571 0.8762 0.5847 0.070 Uiso 1 1 calc R . .
H35B H 1.5154 0.9192 0.6078 0.070 Uiso 1 1 calc R . .
H35C H 1.5305 0.9410 0.5192 0.070 Uiso 1 1 calc R . .

loop_
_atom_site_aniso_label
_atom_site_aniso_U_11
_atom_site_aniso_U_22
_atom_site_aniso_U_33
_atom_site_aniso_U_23
_atom_site_aniso_U_13
_atom_site_aniso_U_12
Ru1 0.0085(2) 0.0157(2) 0.0100(2) -0.0003(3) -0.00262(15) 0.0016(3)
Cl1 0.0250(10) 0.0268(10) 0.0138(8) -0.0007(7) -0.0016(7) 0.0059(8)
Cl2 0.0097(8) 0.0223(9) 0.0168(8) 0.0021(7) 0.0011(6) -0.0019(7)
O1 0.011(2) 0.026(3) 0.020(3) 0.008(2) 0.002(2) 0.002(2)
O2 0.112(7) 0.066(5) 0.032(4) 0.003(4) 0.038(4) 0.032(5)
N1 0.0159(15) 0.0163(15) 0.0160(15) 0.0001(9) 0.0044(10) 0.0000(9)
N2 0.006(3) 0.029(3) 0.015(3) 0.003(3) -0.003(2) -0.005(2)
N3 0.012(4) 0.015(3) 0.007(3) -0.002(2) 0.007(2) 0.001(2)
N4 0.015(3) 0.016(3) 0.016(3) 0.000(3) -0.004(2) -0.001(2)
C1 0.021(4) 0.013(3) 0.009(3) 0.000(3) 0.003(3) 0.000(3)
C2 0.017(4) 0.018(4) 0.016(4) 0.000(3) 0.003(3) 0.003(3)
C3 0.0134(16) 0.0146(16) 0.0143(16) 0.0002(10) 0.0042(10) 0.0002(10)
C4 0.0154(16) 0.0155(16) 0.0155(16) 0.0007(10) 0.0041(10) -0.0006(10)
C5 0.0170(17) 0.0175(17) 0.0167(17) 0.0001(10) 0.0040(10) 0.0000(10)
C6 0.0222(18) 0.0217(18) 0.0218(18) -0.0004(10) 0.0054(10) -0.0006(10)
C7 0.030(4) 0.021(4) 0.018(4) 0.001(3) 0.007(3) -0.006(3)
C8 0.027(4) 0.022(4) 0.034(5) 0.003(3) 0.009(4) -0.010(3)
C9 0.036(5) 0.030(4) 0.025(4) -0.005(4) 0.006(4) -0.018(4)
C10 0.029(5) 0.028(4) 0.018(4) -0.009(3) 0.007(3) -0.013(4)
C11 0.032(4) 0.022(4) 0.017(4) 0.004(3) 0.005(3) 0.001(4)
C12 0.0107(16) 0.0120(16) 0.0113(16) -0.0005(10) 0.0035(10) 0.0004(10)
C13 0.028(5) 0.021(4) 0.004(3) 0.003(3) 0.000(3) 0.002(3)
C14 0.029(4) 0.019(4) 0.006(3) 0.002(3) 0.002(3) 0.001(3)
C15 0.026(4) 0.023(4) 0.017(4) 0.003(3) 0.010(3) -0.006(3)
C16 0.0167(17) 0.0185(17) 0.0180(17) 0.0004(10) 0.0042(10) -0.0001(10)
C17 0.016(4) 0.020(4) 0.022(4) 0.002(3) -0.001(3) -0.007(3)
C18 0.0133(16) 0.0143(16) 0.0123(15) 0.0004(10) 0.0051(10) -0.0001(10)
C19 0.005(3) 0.021(4) 0.015(3) 0.001(3) -0.004(3) -0.004(3)
C20 0.003(3) 0.016(3) 0.018(3) 0.001(3) 0.002(3) -0.001(3)
C21 0.015(3) 0.019(3) 0.012(3) 0.006(3) 0.001(3) 0.005(3)
C22 0.006(3) 0.015(3) 0.014(3) 0.004(3) 0.001(2) 0.002(3)
C23 0.031(4) 0.014(4) 0.023(4) 0.000(3) -0.005(4) 0.002(3)
C24 0.012(3) 0.026(4) 0.016(3) -0.002(3) -0.001(3) 0.008(3)
C25 0.009(3) 0.022(4) 0.021(4) -0.001(3) -0.005(3) 0.007(3)
C26 0.014(3) 0.022(4) 0.016(3) 0.002(3) -0.002(3) 0.006(3)
C27 0.010(3) 0.030(4) 0.013(3) 0.004(3) -0.001(3) -0.001(3)
C28 0.020(4) 0.010(3) 0.020(4) 0.010(3) -0.005(3) 0.004(3)
C29 0.015(4) 0.026(4) 0.025(4) -0.010(3) -0.008(3) 0.007(3)
C30 0.026(4) 0.017(4) 0.023(4) 0.000(3) -0.004(3) 0.007(3)
C31 0.040(10) 0.030(9) 0.012(7) -0.003(6) 0.007(7) -0.016(7)
C32 0.016(3) 0.017(3) 0.017(3) 0.0002(10) 0.0040(12) 0.0000(10)
C31X 0.033(9) 0.026(8) 0.015(7) -0.010(6) -0.007(6) 0.010(7)
C32X 0.035(4) 0.035(4) 0.035(4) -0.0003(10) 0.0087(14) 0.0003(10)
C33 0.033(6) 0.055(7) 0.077(8) 0.015(6) 0.021(5) 0.019(5)
C34 0.032(5) 0.055(6) 0.016(4) 0.010(4) 0.008(3) 0.015(4)
C35 0.035(5) 0.066(7) 0.034(5) 0.000(5) -0.003(4) 0.006(5)

loop_
_atom_type_symbol
_atom_type_description
_atom_type_scat_dispersion_real
_atom_type_scat_dispersion_imag
_atom_type_scat_source
C C 0.0033 0.0016 'International Tables Vol C Tables 4.2.6.8 and 6.1.1.4'
H H 0.0000 0.0000 'International Tables Vol C Tables 4.2.6.8 and 6.1.1.4'
N N 0.0061 0.0033 'International Tables Vol C Tables 4.2.6.8 and 6.1.1.4'
O O 0.0106 0.0060 'International Tables Vol C Tables 4.2.6.8 and 6.1.1.4'
Cl Cl 0.1484 0.1585 'International Tables Vol C Tables 4.2.6.8 and 6.1.1.4'
Ru Ru -1.2594 0.8363 'International Tables Vol C Tables 4.2.6.8 and 6.1.1.4'

loop_
_geom_angle_atom_site_label_1
_geom_angle_atom_site_label_2
_geom_angle_atom_site_label_3
_geom_angle
N4 Ru1 N3 75.1(2)
N4 Ru1 C27 98.4(3)
N3 Ru1 C27 112.5(3)
N4 Ru1 C28 94.3(3)
N3 Ru1 C28 147.7(3)
C27 Ru1 C28 37.8(3)
N4 Ru1 C26 126.5(3)
N3 Ru1 C26 94.2(3)
C27 Ru1 C26 37.4(3)
C28 Ru1 C26 67.4(3)
N4 Ru1 C24 151.2(3)
N3 Ru1 C24 132.3(3)
C27 Ru1 C24 80.3(3)
C28 Ru1 C24 66.9(3)
C26 Ru1 C24 67.9(3)
N4 Ru1 C25 163.7(2)
N3 Ru1 C25 102.8(3)
C27 Ru1 C25 67.2(3)
C28 Ru1 C25 78.9(3)
C26 Ru1 C25 37.2(3)
C24 Ru1 C25 37.7(3)
N4 Ru1 C23 115.1(3)
N3 Ru1 C23 169.8(3)
C27 Ru1 C23 68.0(3)
C28 Ru1 C23 36.9(3)
C26 Ru1 C23 80.3(3)
C24 Ru1 C23 37.6(3)
C25 Ru1 C23 67.7(3)
N4 Ru1 Cl1 83.21(17)
N3 Ru1 Cl1 86.74(16)
C27 Ru1 Cl1 160.5(2)
C28 Ru1 Cl1 122.8(2)
C26 Ru1 Cl1 149.5(2)
C24 Ru1 Cl1 89.0(2)
C25 Ru1 Cl1 113.0(2)
C23 Ru1 Cl1 93.6(2)
C4 N1 C5 108.4(6)
C12 N2 C11 132.4(6)
C13 N3 C1 117.5(6)
C13 N3 Ru1 119.4(5)
C1 N3 Ru1 123.1(4)
C18 N4 C14 119.0(6)
C18 N4 Ru1 124.6(5)
C14 N4 Ru1 116.2(5)
C22 C1 C2 121.6(7)
C22 C1 N3 119.6(6)
C2 C1 N3 118.8(6)
C3 C2 C1 120.4(7)
C2 C3 C4 118.1(6)
N1 C4 C3 129.7(6)
N1 C4 C21 108.5(6)
C3 C4 C21 121.8(6)
N1 C5 C20 110.1(6)
N1 C5 C6 121.9(6)
C20 C5 C6 128.0(7)
C7 C6 C11 119.0(7)
C7 C6 C5 119.3(7)
C11 C6 C5 121.7(7)
C8 C7 C6 121.8(7)
C7 C8 C9 118.6(7)
C10 C9 C8 119.5(7)
C9 C10 C11 122.7(7)
C10 C11 N2 116.3(7)
C10 C11 C6 118.3(7)
N2 C11 C6 125.1(7)
O1 C12 N2 119.9(6)
O1 C12 C19 122.1(6)
N2 C12 C19 118.0(6)
N3 C13 C14 115.5(7)
C15 C14 N4 123.1(7)
C15 C14 C13 123.1(7)
N4 C14 C13 113.6(7)
C14 C15 C16 118.4(7)
C17 C16 C15 119.4(7)
C16 C17 C18 119.0(7)
N4 C18 C17 121.0(6)
C20 C19 C12 112.3(6)
C5 C20 C21 106.5(6)
C5 C20 C19 124.4(6)
C21 C20 C19 129.1(6)
C22 C21 C4 119.0(6)
C22 C21 C20 134.6(6)
C4 C21 C20 106.4(6)
C1 C22 C21 119.0(6)
C28 C23 C24 117.7(7)
C28 C23 C29 122.4(8)
C24 C23 C29 119.7(7)
C28 C23 Ru1 69.5(4)
C24 C23 Ru1 70.5(4)
C29 C23 Ru1 127.2(6)
C25 C24 C23 119.8(7)
C25 C24 Ru1 71.2(4)
C23 C24 Ru1 71.9(4)
C26 C25 C24 120.9(7)
C26 C25 Ru1 71.3(4)
C24 C25 Ru1 71.1(4)
C27 C26 C25 119.0(7)
C27 C26 C30 120.2(6)
C25 C26 C30 120.8(6)
C27 C26 Ru1 69.7(4)
C25 C26 Ru1 71.5(4)
C30 C26 Ru1 129.8(5)
C26 C27 C28 120.0(7)
C26 C27 Ru1 72.9(4)
C28 C27 Ru1 71.5(4)
C23 C28 C27 122.6(7)
C23 C28 Ru1 73.5(4)
C27 C28 Ru1 70.7(4)
C32X C30 C32 125.3(10)
C32X C30 C26 116.6(9)
C32 C30 C26 116.1(8)
C32X C30 C31X 114.2(10)
C32 C30 C31X 59.2(8)
C26 C30 C31X 109.1(7)
C32X C30 C31 60.8(9)
C32 C30 C31 110.4(9)
C26 C30 C31 112.1(8)
C31X C30 C31 59.4(10)
O2 C34 C33 123.5(11)
O2 C34 C35 120.2(9)
C33 C34 C35 116.3(8)

loop_
_geom_bond_atom_site_label_1
_geom_bond_atom_site_label_2
_geom_bond_distance
Ru1 N4 2.082(6)
Ru1 N3 2.100(6)
Ru1 C27 2.175(7)
Ru1 C28 2.186(7)
Ru1 C26 2.216(7)
Ru1 C24 2.218(7)
Ru1 C25 2.219(7)
Ru1 C23 2.237(8)
Ru1 Cl1 2.3786(18)
O1 C12 1.216(8)
O2 C34 1.206(11)
N1 C4 1.366(9)
N1 C5 1.374(9)
N2 C12 1.382(9)
N2 C11 1.396(9)
N3 C13 1.239(10)
N3 C1 1.475(9)
N4 C18 1.337(9)
N4 C14 1.362(10)
C1 C22 1.376(10)
C1 C2 1.404(10)
C2 C3 1.372(10)
C3 C4 1.391(10)
C4 C21 1.416(9)
C5 C20 1.377(10)
C5 C6 1.464(10)
C6 C7 1.397(10)
C6 C11 1.412(10)
C7 C8 1.389(11)
C8 C9 1.406(11)
C9 C10 1.372(11)
C10 C11 1.388(11)
C12 C19 1.519(9)
C13 C14 1.466(11)
C14 C15 1.348(11)
C15 C16 1.404(10)
C16 C17 1.377(10)
C17 C18 1.405(10)
C19 C20 1.496(10)
C20 C21 1.432(10)
C21 C22 1.382(10)
C23 C28 1.402(11)
C23 C24 1.436(11)
C23 C29 1.494(10)
C24 C25 1.433(10)
C25 C26 1.413(11)
C26 C27 1.407(10)
C26 C30 1.526(10)
C27 C28 1.413(11)
C30 C32X 1.486(9)
C30 C32 1.492(9)
C30 C31X 1.529(9)
C30 C31 1.553(8)
C33 C34 1.503(13)
C34 C35 1.533(14)

loop_
_geom_torsion_atom_site_label_1
_geom_torsion_atom_site_label_2
_geom_torsion_atom_site_label_3
_geom_torsion_atom_site_label_4
_geom_torsion
N4 Ru1 N3 C13 3.9(5)
C27 Ru1 N3 C13 -89.1(6)
C28 Ru1 N3 C13 -69.9(8)
C26 Ru1 N3 C13 -122.8(6)
C24 Ru1 N3 C13 173.5(5)
C25 Ru1 N3 C13 -159.4(6)
Cl1 Ru1 N3 C13 87.8(6)
N4 Ru1 N3 C1 -176.8(5)
C27 Ru1 N3 C1 90.2(5)
C28 Ru1 N3 C1 109.4(6)
C26 Ru1 N3 C1 56.6(5)
C24 Ru1 N3 C1 -7.2(6)
C25 Ru1 N3 C1 19.9(5)
C23 Ru1 N3 C1 -0.9(18)
Cl1 Ru1 N3 C1 -92.9(5)
N3 Ru1 N4 C18 171.0(6)
C27 Ru1 N4 C18 -77.8(6)
C28 Ru1 N4 C18 -39.9(6)
C26 Ru1 N4 C18 -104.8(6)
C24 Ru1 N4 C18 7.2(9)
C25 Ru1 N4 C18 -104.4(11)
C23 Ru1 N4 C18 -8.2(6)
Cl1 Ru1 N4 C18 82.6(5)
N3 Ru1 N4 C14 -4.1(5)
C27 Ru1 N4 C14 107.1(5)
C28 Ru1 N4 C14 144.9(5)
C26 Ru1 N4 C14 80.0(6)
C24 Ru1 N4 C14 -168.0(5)
C25 Ru1 N4 C14 80.4(11)
C23 Ru1 N4 C14 176.7(5)
Cl1 Ru1 N4 C14 -92.5(5)
C13 N3 C1 C22 54.4(9)
Ru1 N3 C1 C22 -124.9(6)
C13 N3 C1 C2 -125.0(7)
Ru1 N3 C1 C2 55.7(8)
C22 C1 C2 C3 -1.7(11)
N3 C1 C2 C3 177.7(6)
C1 C2 C3 C4 3.3(10)
C5 N1 C4 C3 -176.5(7)
C5 N1 C4 C21 3.1(8)
C2 C3 C4 N1 178.0(7)
C2 C3 C4 C21 -1.5(10)
C4 N1 C5 C20 -2.7(8)
C4 N1 C5 C6 176.2(7)
N1 C5 C6 C7 30.8(11)
C20 C5 C6 C7 -150.5(8)
N1 C5 C6 C11 -150.4(7)
C20 C5 C6 C11 28.3(12)
C11 C6 C7 C8 2.6(12)
C5 C6 C7 C8 -178.5(8)
C6 C7 C8 C9 -0.7(13)
C7 C8 C9 C10 -0.6(13)
C8 C9 C10 C11 -0.1(14)
C9 C10 C11 N2 175.9(8)
C9 C10 C11 C6 2.0(13)
C12 N2 C11 C10 147.7(8)
C12 N2 C11 C6 -38.9(13)
C7 C6 C11 C10 -3.1(12)
C5 C6 C11 C10 178.0(7)
C7 C6 C11 N2 -176.5(7)
C5 C6 C11 N2 4.7(12)
C11 N2 C12 O1 -175.9(7)
C11 N2 C12 C19 2.7(11)
C1 N3 C13 C14 177.7(6)
Ru1 N3 C13 C14 -2.9(8)
C18 N4 C14 C15 3.5(10)
Ru1 N4 C14 C15 178.9(5)
C18 N4 C14 C13 -171.4(6)
Ru1 N4 C14 C13 4.0(8)
N3 C13 C14 C15 -175.7(7)
N3 C13 C14 N4 -0.8(9)
N4 C14 C15 C16 -1.7(11)
C13 C14 C15 C16 172.7(6)
C14 C15 C16 C17 -0.8(10)
C15 C16 C17 C18 1.5(10)
C14 N4 C18 C17 -2.7(10)
Ru1 N4 C18 C17 -177.7(5)
C16 C17 C18 N4 0.2(10)
O1 C12 C19 C20 -125.7(7)
N2 C12 C19 C20 55.7(8)
N1 C5 C20 C21 1.3(8)
C6 C5 C20 C21 -177.6(7)
N1 C5 C20 C19 -177.1(6)
C6 C5 C20 C19 4.1(12)
C12 C19 C20 C5 -59.6(9)
C12 C19 C20 C21 122.4(7)
N1 C4 C21 C22 178.3(6)
C3 C4 C21 C22 -2.1(10)
N1 C4 C21 C20 -2.3(7)
C3 C4 C21 C20 177.3(6)
C5 C20 C21 C22 179.9(7)
C19 C20 C21 C22 -1.9(13)
C5 C20 C21 C4 0.6(8)
C19 C20 C21 C4 178.8(7)
C2 C1 C22 C21 -2.0(10)
N3 C1 C22 C21 178.7(6)
C4 C21 C22 C1 3.7(10)
C20 C21 C22 C1 -175.5(7)
N4 Ru1 C23 C28 -60.9(5)
N3 Ru1 C23 C28 123.5(15)
C27 Ru1 C23 C28 28.2(5)
C26 Ru1 C23 C28 65.0(5)
C24 Ru1 C23 C28 131.2(7)
C25 Ru1 C23 C28 101.5(5)
Cl1 Ru1 C23 C28 -145.1(5)
N4 Ru1 C23 C24 168.0(4)
N3 Ru1 C23 C24 -7.6(18)
C27 Ru1 C23 C24 -102.9(5)
C28 Ru1 C23 C24 -131.2(7)
C26 Ru1 C23 C24 -66.1(4)
C25 Ru1 C23 C24 -29.6(4)
Cl1 Ru1 C23 C24 83.8(4)
N4 Ru1 C23 C29 54.9(8)
N3 Ru1 C23 C29 -120.7(14)
C27 Ru1 C23 C29 144.0(8)
C28 Ru1 C23 C29 115.8(9)
C26 Ru1 C23 C29 -179.2(8)
C24 Ru1 C23 C29 -113.0(9)
C25 Ru1 C23 C29 -142.7(8)
Cl1 Ru1 C23 C29 -29.3(7)
C28 C23 C24 C25 1.9(11)
C29 C23 C24 C25 177.1(7)
Ru1 C23 C24 C25 54.7(6)
C28 C23 C24 Ru1 -52.8(6)
C29 C23 C24 Ru1 122.4(7)
N4 Ru1 C24 C25 -154.7(5)
N3 Ru1 C24 C25 46.6(6)
C27 Ru1 C24 C25 -65.0(5)
C28 Ru1 C24 C25 -102.1(5)
C26 Ru1 C24 C25 -28.2(5)
C23 Ru1 C24 C25 -131.6(7)
Cl1 Ru1 C24 C25 131.3(4)
N4 Ru1 C24 C23 -23.1(8)
N3 Ru1 C24 C23 178.2(4)
C27 Ru1 C24 C23 66.5(5)
C28 Ru1 C24 C23 29.5(5)
C26 Ru1 C24 C23 103.3(5)
C25 Ru1 C24 C23 131.6(7)
Cl1 Ru1 C24 C23 -97.1(4)
C23 C24 C25 C26 -1.9(11)
Ru1 C24 C25 C26 53.2(6)
C23 C24 C25 Ru1 -55.1(6)
N4 Ru1 C25 C26 -0.5(13)
N3 Ru1 C25 C26 80.0(4)
C27 Ru1 C25 C26 -29.3(4)
C28 Ru1 C25 C26 -67.1(5)
C24 Ru1 C25 C26 -133.5(7)
C23 Ru1 C25 C26 -103.9(5)
Cl1 Ru1 C25 C26 171.9(4)
N4 Ru1 C25 C24 132.9(9)
N3 Ru1 C25 C24 -146.5(4)
C27 Ru1 C25 C24 104.2(5)
C28 Ru1 C25 C24 66.4(5)
C26 Ru1 C25 C24 133.5(7)
C23 Ru1 C25 C24 29.6(5)
Cl1 Ru1 C25 C24 -54.6(5)
C24 C25 C26 C27 -0.2(10)
Ru1 C25 C26 C27 52.9(6)
C24 C25 C26 C30 -179.1(6)
Ru1 C25 C26 C30 -126.0(6)
C24 C25 C26 Ru1 -53.1(6)
N4 Ru1 C26 C27 47.9(5)
N3 Ru1 C26 C27 122.4(4)
C28 Ru1 C26 C27 -30.1(4)
C24 Ru1 C26 C27 -103.3(5)
C25 Ru1 C26 C27 -131.9(7)
C23 Ru1 C26 C27 -66.3(5)
Cl1 Ru1 C26 C27 -146.8(4)
N4 Ru1 C26 C25 179.8(4)
N3 Ru1 C26 C25 -105.7(4)
C27 Ru1 C26 C25 131.9(7)
C28 Ru1 C26 C25 101.8(5)
C24 Ru1 C26 C25 28.6(4)
C23 Ru1 C26 C25 65.6(5)
Cl1 Ru1 C26 C25 -14.9(7)
N4 Ru1 C26 C30 -65.1(7)
N3 Ru1 C26 C30 9.4(7)
C27 Ru1 C26 C30 -113.0(8)
C28 Ru1 C26 C30 -143.2(7)
C24 Ru1 C26 C30 143.7(7)
C25 Ru1 C26 C30 115.0(8)
C23 Ru1 C26 C30 -179.3(7)
Cl1 Ru1 C26 C30 100.2(7)
C25 C26 C27 C28 2.1(10)
C30 C26 C27 C28 -179.0(6)
Ru1 C26 C27 C28 55.9(6)
C25 C26 C27 Ru1 -53.8(6)
C30 C26 C27 Ru1 125.1(6)
N4 Ru1 C27 C26 -142.9(4)
N3 Ru1 C27 C26 -65.7(5)
C28 Ru1 C27 C26 130.9(6)
C24 Ru1 C27 C26 66.2(4)
C25 Ru1 C27 C26 29.2(4)
C23 Ru1 C27 C26 103.3(5)
Cl1 Ru1 C27 C26 123.8(6)
N4 Ru1 C27 C28 86.2(4)
N3 Ru1 C27 C28 163.4(4)
C26 Ru1 C27 C28 -130.9(6)
C24 Ru1 C27 C28 -64.7(4)
C25 Ru1 C27 C28 -101.7(5)
C23 Ru1 C27 C28 -27.6(4)
Cl1 Ru1 C27 C28 -7.1(8)
C24 C23 C28 C27 0.0(11)
C29 C23 C28 C27 -175.1(7)
Ru1 C23 C28 C27 -53.2(6)
C24 C23 C28 Ru1 53.2(6)
C29 C23 C28 Ru1 -121.9(7)
C26 C27 C28 C23 -2.1(11)
Ru1 C27 C28 C23 54.5(7)
C26 C27 C28 Ru1 -56.6(6)
N4 Ru1 C28 C23 127.5(5)
N3 Ru1 C28 C23 -164.0(5)
C27 Ru1 C28 C23 -134.4(7)
C26 Ru1 C28 C23 -104.5(5)
C24 Ru1 C28 C23 -30.0(5)
C25 Ru1 C28 C23 -67.5(5)
Cl1 Ru1 C28 C23 42.8(5)
N4 Ru1 C28 C27 -98.1(4)
N3 Ru1 C28 C27 -29.6(7)
C26 Ru1 C28 C27 29.8(4)
C24 Ru1 C28 C27 104.4(5)
C25 Ru1 C28 C27 66.9(4)
C23 Ru1 C28 C27 134.4(7)
Cl1 Ru1 C28 C27 177.2(3)
C27 C26 C30 C32X -19.9(12)
C25 C26 C30 C32X 158.9(10)
Ru1 C26 C30 C32X 68.0(11)
C27 C26 C30 C32 175.4(8)
C25 C26 C30 C32 -5.7(11)
Ru1 C26 C30 C32 -96.7(9)
C27 C26 C30 C31X 111.2(10)
C25 C26 C30 C31X -70.0(10)
Ru1 C26 C30 C31X -160.9(8)
C27 C26 C30 C31 47.3(11)
C25 C26 C30 C31 -133.8(9)
Ru1 C26 C30 C31 135.3(9)
